data_7239541
loop_
_publ_author_name
'Xu, Hui'
'Cai, Jianfeng'
'Xiang, Shengchang'
'Zhang, Zhangjing'
'Wu, Chuande'
'Rao, Xiangtang'
'Cui, Yuanjing'
'Yang, Yu'
'Krishna, Rajamani'
'Chen, Banglin'
'Qian, Guodong'

_publ_section_title
;
 A cationic microporous metal--organic framework for highly selective
 separation of small hydrocarbons at room temperature
;
_journal_issue 34
_journal_name_full 'Journal of Materials Chemistry A'
_journal_page_first 9916
_journal_paper_doi 10.1039/c3ta12086d
_journal_volume 1
_journal_year 2013
_chemical_formula_sum 'C84 H48 N20 O17 Zn8'
_chemical_formula_weight 2132.38
_space_group_IT_number 85
_space_group_name_Hall '-P 4a'
_space_group_name_H-M_alt 'P 4/n :2'
_symmetry_cell_setting tetragonal
_symmetry_space_group_name_H-M 'P 4/n :2'
_atom_sites_solution_hydrogens geom
_atom_sites_solution_primary direct
_atom_sites_solution_secondary difmap
_audit_creation_method SHELXL-97
_cell_angle_alpha 90.00
_cell_angle_beta 90.00
_cell_angle_gamma 90.00
_cell_formula_units_Z 2
_cell_length_a 28.7876(11)
_cell_length_b 28.7876(11)
_cell_length_c 11.1348(5)
_cell_measurement_reflns_used 27553
_cell_measurement_temperature 293(2)
_cell_measurement_theta_max 25.35
_cell_measurement_theta_min 3.37
_cell_volume 9227.7(6)
_computing_cell_refinement 'CrysAlisPro (Oxford Diffraction Ltd., 2010)'
_computing_data_collection 'CrysAlisPro (Oxford Diffraction Ltd., 2010)'
_computing_data_reduction 'CrysAlisPro (Oxford Diffraction Ltd., 2010)'
_computing_structure_refinement 'SHELXL-97 (Sheldrick, 1997)'
_computing_structure_solution 'SHELXS-97 (Sheldrick, 1990)'
_diffrn_ambient_temperature 293(2)
_diffrn_detector_area_resol_mean 10.3592
_diffrn_measured_fraction_theta_full 0.994
_diffrn_measured_fraction_theta_max 0.994
_diffrn_measurement_device_type 'Xcalibur, Atlas, Gemini ultra'
_diffrn_measurement_method '\w scans'
_diffrn_radiation_monochromator graphite
_diffrn_radiation_source 'fine-focus sealed tube'
_diffrn_radiation_type MoK\a
_diffrn_radiation_wavelength 0.71073
_diffrn_reflns_av_R_equivalents 0.0770
_diffrn_reflns_av_sigmaI/netI 0.0848
_diffrn_reflns_limit_h_max 32
_diffrn_reflns_limit_h_min -34
_diffrn_reflns_limit_k_max 31
_diffrn_reflns_limit_k_min -22
_diffrn_reflns_limit_l_max 12
_diffrn_reflns_limit_l_min -13
_diffrn_reflns_number 27553
_diffrn_reflns_theta_full 25.35
_diffrn_reflns_theta_max 25.35
_diffrn_reflns_theta_min 3.37
_diffrn_standards_interval_count none
_diffrn_standards_interval_time none
_diffrn_standards_number none
_exptl_absorpt_coefficient_mu 1.058
_exptl_absorpt_correction_T_max 0.801
_exptl_absorpt_correction_T_min 0.639
_exptl_absorpt_correction_type empirical
_exptl_absorpt_process_details CrysAlisPro
_exptl_crystal_colour colorless
_exptl_crystal_density_diffrn 0.767
_exptl_crystal_density_method 'not measured'
_exptl_crystal_description block
_exptl_crystal_F_000 2136
_exptl_crystal_size_max 0.46
_exptl_crystal_size_mid 0.36
_exptl_crystal_size_min 0.21
_platon_squeeze_details
;
;
_refine_diff_density_max 0.700
_refine_diff_density_min -0.571
_refine_diff_density_rms 0.094
_refine_ls_extinction_method none
_refine_ls_goodness_of_fit_ref 1.074
_refine_ls_hydrogen_treatment constr
_refine_ls_matrix_type full
_refine_ls_number_parameters 521
_refine_ls_number_reflns 8412
_refine_ls_number_restraints 512
_refine_ls_restrained_S_all 1.081
_refine_ls_R_factor_all 0.1324
_refine_ls_R_factor_gt 0.0816
_refine_ls_shift/su_max 0.001
_refine_ls_shift/su_mean 0.000
_refine_ls_structure_factor_coef Fsqd
_refine_ls_weighting_details 'calc w=1/[\s^2^(Fo^2^)+(0.1152P)^2^+0.0000P] where P=(Fo^2^+2Fc^2^)/3'
_refine_ls_weighting_scheme calc
_refine_ls_wR_factor_gt 0.2139
_refine_ls_wR_factor_ref 0.2340
_reflns_number_gt 4392
_reflns_number_total 8412
_reflns_threshold_expression >2sigma(I)
_cod_data_source_file c3ta12086d.txt
_cod_data_source_block 85
_cod_original_sg_symbol_H-M P4/n
_cod_database_code 7239541

loop_
_symmetry_equiv_pos_as_xyz
'x, y, z'
'-x+1/2, -y+1/2, z'
'-y+1/2, x, z'
'y, -x+1/2, z'
'-x, -y, -z'
'x-1/2, y-1/2, -z'
'y-1/2, -x, -z'
'-y, x-1/2, -z'

loop_
_atom_site_label
_atom_site_type_symbol
_atom_site_fract_x
_atom_site_fract_y
_atom_site_fract_z
_atom_site_U_iso_or_equiv
_atom_site_adp_type
_atom_site_occupancy
_atom_site_symmetry_multiplicity
_atom_site_calc_flag
_atom_site_refinement_flags
_atom_site_disorder_assembly
_atom_site_disorder_group
Zn1 Zn 0.28762(2) 0.71246(2) 0.60827(5) 0.0622(3) Uani 1 1 d . . .
Zn2 Zn 0.24998(2) 0.58375(2) 0.99992(6) 0.0593(3) Uani 1 1 d . . .
O1 O 0.2500 0.7500 0.5000 0.0375(14) Uani 1 4 d S . .
C1 C 0.1792(6) 0.6567(5) 0.9260(14) 0.046(4) Uani 0.46(2) 1 d PDU A 1
N1 N 0.2169(8) 0.6331(8) 0.892(2) 0.062(8) Uani 0.46(2) 1 d PDU A 1
C2 C 0.2429(9) 0.6476(12) 0.797(3) 0.063(8) Uani 0.46(2) 1 d PDU A 1
H2A H 0.2684 0.6299 0.7742 0.075 Uiso 0.46(2) 1 calc PR A 1
N2 N 0.2335(5) 0.6856(6) 0.7359(15) 0.040(4) Uani 0.46(2) 1 d PDU A 1
C3 C 0.1945(6) 0.7097(6) 0.7736(17) 0.048(5) Uani 0.46(2) 1 d PDU A 1
C4 C 0.1670(4) 0.6973(5) 0.8575(10) 0.043(4) Uani 0.46(2) 1 d PDU A 1
C5 C 0.1454(11) 0.7583(9) 0.785(3) 0.053(6) Uani 0.46(2) 1 d PDU A 1
H5A H 0.1271 0.7844 0.7715 0.064 Uiso 0.46(2) 1 calc PR A 1
N3 N 0.1823(10) 0.7496(7) 0.7155(19) 0.060(6) Uani 0.46(2) 1 d PDU . 1
N4 N 0.1330(8) 0.7225(9) 0.894(3) 0.060(7) Uani 0.46(2) 1 d PDU A 1
N5 N 0.1543(8) 0.6407(9) 1.023(3) 0.068(6) Uani 0.46(2) 1 d PDU A 1
C1A C 0.1573(4) 0.6770(5) 0.9225(12) 0.050(4) Uani 0.54(2) 1 d PDU A 2
N1A N 0.1338(7) 0.7242(9) 0.870(2) 0.076(7) Uani 0.54(2) 1 d PDU A 2
N2A N 0.1840(6) 0.7350(5) 0.7337(13) 0.042(4) Uani 0.54(2) 1 d PDU . 2
C2A C 0.1457(10) 0.7434(9) 0.797(2) 0.076(7) Uani 0.54(2) 1 d PDU A 2
H2AA H 0.1278 0.7687 0.7732 0.091 Uiso 0.54(2) 1 calc PR A 2
C3A C 0.2084(5) 0.6976(4) 0.7658(12) 0.036(4) Uani 0.54(2) 1 d PDU A 2
C4A C 0.1950(5) 0.6689(5) 0.8569(10) 0.063(5) Uani 0.54(2) 1 d PDU A 2
C5A C 0.2582(8) 0.6436(9) 0.784(2) 0.059(5) Uani 0.54(2) 1 d PDU A 2
H5AA H 0.2844 0.6255 0.7696 0.071 Uiso 0.54(2) 1 calc PR A 2
N3A N 0.2489(5) 0.6810(7) 0.7176(14) 0.056(5) Uani 0.54(2) 1 d PDU A 2
N4A N 0.2295(7) 0.6335(5) 0.8695(18) 0.049(5) Uani 0.54(2) 1 d PDU A 2
N5A N 0.1398(7) 0.6518(7) 1.018(2) 0.060(5) Uani 0.54(2) 1 d PDU A 2
O21B O 0.1936(3) 0.5631(2) 1.0789(7) 0.052(2) Uani 0.505(5) 1 d PDU A 1
O22B O 0.2383(5) 0.5218(5) 1.1472(12) 0.134(5) Uani 0.505(5) 1 d PDU A 1
C21B C 0.2017(5) 0.5337(5) 1.1333(15) 0.130(8) Uani 0.505(5) 1 d PDU A 1
C22B C 0.1591(6) 0.5048(6) 1.1894(18) 0.221(10) Uani 0.505(5) 1 d PGDU A 1
C23B C 0.1140(7) 0.5185(5) 1.1622(18) 0.272(13) Uani 0.505(5) 1 d PGU A 1
H23A H 0.1089 0.5429 1.1092 0.327 Uiso 0.505(5) 1 calc PR A 1
C24B C 0.0766(6) 0.4956(7) 1.214(2) 0.307(14) Uani 0.505(5) 1 d PGU A 1
H24A H 0.0464 0.5048 1.1962 0.368 Uiso 0.505(5) 1 calc PR A 1
C25B C 0.0842(7) 0.4591(7) 1.294(2) 0.304(14) Uani 0.505(5) 1 d PGDU A 1
C26B C 0.1293(9) 0.4454(7) 1.3207(19) 0.316(15) Uani 0.505(5) 1 d PGU A 1
H26A H 0.1344 0.4210 1.3738 0.380 Uiso 0.505(5) 1 calc PR A 1
C27B C 0.1668(6) 0.4683(7) 1.269(2) 0.297(14) Uani 0.505(5) 1 d PGU A 1
H27A H 0.1970 0.4591 1.2868 0.356 Uiso 0.505(5) 1 calc PR A 1
O41B O -0.1702(13) 0.3158(8) 1.512(3) 0.137(11) Uani 0.505(5) 1 d PU A 1
O42B O -0.1469(2) 0.3532(2) 1.6733(6) 0.132(2) Uani 0.505(5) 1 d PU A 1
C40B C -0.1491(3) 0.3509(3) 1.5591(8) 0.105(3) Uani 0.505(5) 1 d PU A 1
C41B C -0.1125(9) 0.3745(9) 1.4940(19) 0.108(7) Uani 0.505(5) 1 d PDU A 1
C42B C -0.0769(7) 0.3975(7) 1.5431(19) 0.132(8) Uani 0.505(5) 1 d PDU A 1
H42A H -0.0739 0.3970 1.6263 0.158 Uiso 0.505(5) 1 calc PR A 1
C43B C -0.0459(7) 0.4209(8) 1.4810(18) 0.151(8) Uani 0.505(5) 1 d PDU A 1
H43A H -0.0211 0.4340 1.5224 0.181 Uiso 0.505(5) 1 calc PR A 1
C44B C -0.0477(9) 0.4270(9) 1.366(2) 0.163(9) Uani 0.505(5) 1 d PDU A 1
C45B C -0.0805(8) 0.4055(9) 1.309(2) 0.144(9) Uani 0.505(5) 1 d PDU A 1
H45A H -0.0863 0.4099 1.2274 0.173 Uiso 0.505(5) 1 calc PR A 1
C46B C -0.1056(9) 0.3762(10) 1.3779(19) 0.140(10) Uani 0.505(5) 1 d PDU A 1
H46A H -0.1208 0.3530 1.3351 0.168 Uiso 0.505(5) 1 calc PR A 1
C31B C -0.0096(10) 0.4526(11) 1.296(3) 0.246(13) Uani 0.505(5) 1 d PDU A 1
H31A H -0.0184 0.4776 1.2477 0.296 Uiso 0.505(5) 1 calc PR A 1
C32B C 0.0328(9) 0.4419(14) 1.299(5) 0.317(15) Uani 0.505(5) 1 d PDU A 1
H32A H 0.0340 0.4099 1.3097 0.381 Uiso 0.505(5) 1 calc PR A 1
O21A O 0.0209(5) 0.7387(5) 1.1488(13) 0.133(5) Uani 0.495(5) 1 d PDU A 2
O22A O 0.0633(2) 0.6933(3) 1.0775(7) 0.050(2) Uani 0.495(5) 1 d PDU A 2
C21A C 0.0351(5) 0.7026(5) 1.1335(15) 0.123(7) Uani 0.495(5) 1 d PDU A 2
C22A C 0.0052(6) 0.6605(6) 1.1920(19) 0.216(10) Uani 0.495(5) 1 d PGDU A 2
C23A C -0.0316(7) 0.6686(6) 1.270(2) 0.305(14) Uani 0.495(5) 1 d PGU A 2
H23B H -0.0413 0.6989 1.2854 0.366 Uiso 0.495(5) 1 calc PR A 2
C24A C -0.0539(7) 0.6315(9) 1.3255(19) 0.334(16) Uani 0.495(5) 1 d PGU A 2
H24B H -0.0785 0.6369 1.3778 0.400 Uiso 0.495(5) 1 calc PR A 2
C25A C -0.0394(7) 0.5863(7) 1.303(2) 0.311(14) Uani 0.495(5) 1 d PGDU A 2
C26A C -0.0026(7) 0.5782(6) 1.225(2) 0.312(14) Uani 0.495(5) 1 d PGU A 2
H26B H 0.0071 0.5480 1.2093 0.374 Uiso 0.495(5) 1 calc PR A 2
C27A C 0.0197(5) 0.6153(7) 1.1692(19) 0.270(13) Uani 0.495(5) 1 d PGU A 2
H27B H 0.0443 0.6099 1.1169 0.324 Uiso 0.495(5) 1 calc PR A 2
O41A O -0.1763(12) 0.3333(7) 1.4976(18) 0.099(6) Uani 0.495(5) 1 d PU A 2
O42A O -0.1469(2) 0.3532(2) 1.6733(6) 0.132(2) Uani 0.49 1 d PU A 2
C40A C -0.1491(3) 0.3509(3) 1.5591(8) 0.105(3) Uani 0.49 1 d PDU A 2
C41A C -0.1232(9) 0.3913(8) 1.484(2) 0.124(10) Uani 0.495(5) 1 d PDU A 2
C42A C -0.1016(8) 0.4241(7) 1.537(3) 0.151(9) Uani 0.495(5) 1 d PDU A 2
H42B H -0.0996 0.4247 1.6207 0.182 Uiso 0.495(5) 1 calc PR A 2
C43A C -0.0831(8) 0.4558(7) 1.476(2) 0.169(9) Uani 0.495(5) 1 d PDU A 2
H43B H -0.0720 0.4811 1.5187 0.202 Uiso 0.495(5) 1 calc PR A 2
C44A C -0.0776(11) 0.4579(10) 1.363(2) 0.183(10) Uani 0.495(5) 1 d PDU A 2
C45A C -0.1023(12) 0.4266(11) 1.316(4) 0.215(14) Uani 0.495(5) 1 d PDU A 2
H45B H -0.1021 0.4249 1.2331 0.258 Uiso 0.495(5) 1 calc PR A 2
C46A C -0.1279(12) 0.3965(13) 1.372(3) 0.184(13) Uani 0.495(5) 1 d PDU A 2
H46B H -0.1496 0.3789 1.3303 0.221 Uiso 0.495(5) 1 calc PR A 2
C31A C -0.0525(12) 0.5342(9) 1.324(5) 0.310(15) Uani 0.495(5) 1 d PDU A 2
H31B H -0.0629 0.5319 1.4028 0.372 Uiso 0.495(5) 1 calc PR A 2
C32A C -0.0548(11) 0.4947(10) 1.280(3) 0.257(13) Uani 0.495(5) 1 d PDU A 2
H32B H -0.0438 0.4877 1.2033 0.309 Uiso 0.495(5) 1 calc PR A 2

loop_
_atom_site_aniso_label
_atom_site_aniso_U_11
_atom_site_aniso_U_22
_atom_site_aniso_U_33
_atom_site_aniso_U_23
_atom_site_aniso_U_13
_atom_site_aniso_U_12
Zn1 0.0721(5) 0.0724(5) 0.0419(4) 0.0032(3) -0.0043(3) 0.0244(3)
Zn2 0.0694(5) 0.0532(4) 0.0553(4) 0.0000(3) 0.0100(3) -0.0002(3)
O1 0.046(2) 0.046(2) 0.021(3) 0.000 0.000 0.000
C1 0.031(8) 0.044(8) 0.062(9) 0.004(7) -0.015(7) 0.019(6)
N1 0.060(13) 0.061(10) 0.065(10) 0.008(7) 0.035(8) -0.001(8)
C2 0.060(11) 0.074(10) 0.055(10) 0.014(7) -0.009(8) 0.004(8)
N2 0.041(8) 0.040(6) 0.040(7) 0.012(5) -0.001(6) 0.014(6)
C3 0.056(11) 0.035(9) 0.052(10) -0.005(7) -0.006(9) 0.034(8)
C4 0.052(9) 0.048(8) 0.030(7) 0.007(6) 0.016(6) 0.010(7)
C5 0.055(8) 0.056(9) 0.050(8) 0.002(7) 0.010(6) -0.016(7)
N3 0.082(10) 0.041(10) 0.056(8) 0.021(7) 0.003(7) -0.006(8)
N4 0.051(10) 0.069(9) 0.059(10) -0.006(6) 0.006(6) 0.006(7)
N5 0.056(13) 0.071(11) 0.077(13) 0.019(10) 0.031(10) 0.017(8)
C1A 0.029(7) 0.064(9) 0.055(8) 0.004(7) -0.005(6) 0.006(7)
N1A 0.048(10) 0.131(15) 0.048(10) -0.031(11) 0.012(7) -0.008(9)
N2A 0.043(6) 0.047(8) 0.036(6) -0.002(6) 0.014(5) 0.001(6)
C2A 0.090(12) 0.083(17) 0.055(11) -0.017(12) 0.027(10) -0.001(12)
C3A 0.036(7) 0.042(7) 0.030(5) -0.003(5) 0.017(5) 0.017(6)
C4A 0.082(10) 0.070(10) 0.038(7) -0.015(7) 0.006(7) -0.010(9)
C5A 0.068(12) 0.062(9) 0.048(8) 0.020(6) -0.002(9) -0.005(9)
N3A 0.052(8) 0.077(7) 0.040(6) 0.002(5) 0.010(5) -0.004(6)
N4A 0.046(10) 0.045(7) 0.057(9) 0.012(6) -0.011(10) 0.009(6)
N5A 0.054(11) 0.065(10) 0.060(8) 0.030(7) -0.005(9) 0.000(7)
O21B 0.060(5) 0.019(4) 0.078(5) -0.008(3) 0.036(4) -0.020(3)
O22B 0.151(12) 0.120(10) 0.130(9) 0.026(8) 0.025(10) -0.036(10)
C21B 0.123(13) 0.106(13) 0.161(15) -0.067(11) 0.115(13) -0.062(12)
C22B 0.227(19) 0.096(13) 0.34(2) -0.051(14) 0.201(19) -0.084(14)
C23B 0.25(2) 0.113(15) 0.46(3) -0.071(18) 0.25(2) -0.095(16)
C24B 0.24(2) 0.20(2) 0.49(3) -0.09(2) 0.25(2) -0.05(2)
C25B 0.27(2) 0.21(2) 0.42(3) -0.04(2) 0.26(2) -0.10(2)
C26B 0.34(3) 0.20(2) 0.41(3) 0.04(2) 0.17(3) -0.13(2)
C27B 0.32(3) 0.24(2) 0.33(3) 0.01(2) 0.18(2) -0.14(2)
O41B 0.172(18) 0.122(18) 0.116(13) 0.031(11) 0.007(11) -0.115(16)
O42B 0.132(5) 0.150(5) 0.114(4) 0.020(4) 0.020(4) -0.054(4)
C40B 0.123(7) 0.118(7) 0.075(5) 0.004(5) 0.005(5) -0.035(5)
C41B 0.132(14) 0.132(16) 0.059(10) 0.013(11) -0.017(10) -0.073(13)
C42B 0.144(16) 0.152(19) 0.099(12) 0.043(13) 0.003(12) -0.072(14)
C43B 0.129(15) 0.20(2) 0.126(14) -0.047(16) 0.016(14) -0.071(14)
C44B 0.173(18) 0.159(17) 0.158(17) -0.031(16) 0.031(16) -0.108(15)
C45B 0.148(18) 0.20(2) 0.083(11) 0.013(15) 0.016(12) -0.080(17)
C46B 0.139(18) 0.18(2) 0.098(14) -0.014(15) -0.005(13) -0.089(16)
C31B 0.22(3) 0.20(2) 0.32(3) -0.04(2) 0.10(3) -0.13(2)
C32B 0.27(3) 0.23(2) 0.45(3) 0.00(2) 0.16(3) -0.12(3)
O21A 0.113(10) 0.138(11) 0.149(10) 0.017(10) 0.046(8) -0.027(9)
O22A 0.020(4) 0.061(5) 0.069(5) 0.038(4) -0.010(3) -0.018(3)
C21A 0.106(13) 0.105(13) 0.157(15) 0.105(12) -0.067(11) -0.064(12)
C22A 0.101(13) 0.203(17) 0.34(2) 0.207(18) -0.039(14) -0.081(14)
C23A 0.24(2) 0.33(3) 0.34(3) 0.20(2) 0.02(2) -0.14(2)
C24A 0.24(2) 0.34(3) 0.42(3) 0.17(3) 0.01(2) -0.16(2)
C25A 0.22(2) 0.29(2) 0.42(3) 0.27(2) -0.05(2) -0.13(2)
C26A 0.17(2) 0.27(2) 0.50(3) 0.27(2) -0.08(2) -0.07(2)
C27A 0.106(14) 0.24(2) 0.46(3) 0.26(2) -0.065(17) -0.096(15)
O41A 0.159(12) 0.090(13) 0.048(6) 0.011(8) -0.010(7) -0.086(12)
O42A 0.132(5) 0.150(5) 0.114(4) 0.020(4) 0.020(4) -0.054(4)
C40A 0.123(7) 0.118(7) 0.075(5) 0.004(5) 0.005(5) -0.035(5)
C41A 0.163(19) 0.125(17) 0.085(14) 0.042(12) -0.001(14) -0.069(15)
C42A 0.20(2) 0.099(15) 0.155(17) 0.037(14) -0.043(17) -0.087(15)
C43A 0.24(2) 0.104(14) 0.166(18) 0.032(15) -0.064(19) -0.092(15)
C44A 0.188(19) 0.168(19) 0.19(2) 0.061(18) -0.010(18) -0.128(16)
C45A 0.27(3) 0.18(2) 0.20(2) 0.07(2) 0.01(2) -0.09(2)
C46A 0.21(3) 0.17(2) 0.17(2) 0.052(19) -0.01(2) -0.10(2)
C31A 0.23(2) 0.29(3) 0.41(3) 0.18(3) -0.03(2) -0.14(2)
C32A 0.19(2) 0.24(3) 0.35(3) 0.06(3) -0.02(2) -0.15(2)

loop_
_atom_type_symbol
_atom_type_description
_atom_type_scat_dispersion_real
_atom_type_scat_dispersion_imag
_atom_type_scat_source
C C 0.0033 0.0016 'International Tables Vol C Tables 4.2.6.8 and 6.1.1.4'
H H 0.0000 0.0000 'International Tables Vol C Tables 4.2.6.8 and 6.1.1.4'
N N 0.0061 0.0033 'International Tables Vol C Tables 4.2.6.8 and 6.1.1.4'
O O 0.0106 0.0060 'International Tables Vol C Tables 4.2.6.8 and 6.1.1.4'
Zn Zn 0.2839 1.4301 'International Tables Vol C Tables 4.2.6.8 and 6.1.1.4'

loop_
_geom_angle_atom_site_label_1
_geom_angle_atom_site_label_2
_geom_angle_atom_site_label_3
_geom_angle
_geom_angle_site_symmetry_1
_geom_angle_site_symmetry_3
O41B Zn1 N3 125.0(13) 4_554 2_565
O41B Zn1 N3A 109.0(12) 4_554 .
N3 Zn1 N3A 98.3(7) 2_565 .
O41B Zn1 O1 104.7(9) 4_554 .
N3 Zn1 O1 109.5(8) 2_565 .
N3A Zn1 O1 109.8(5) . .
O41B Zn1 O41A 14.4(18) 4_554 4_554
N3 Zn1 O41A 112.6(11) 2_565 4_554
N3A Zn1 O41A 121.1(10) . 4_554
O1 Zn1 O41A 105.2(6) . 4_554
O41B Zn1 N2A 131.8(11) 4_554 2_565
N3 Zn1 N2A 7.8(13) 2_565 2_565
N3A Zn1 N2A 98.0(6) . 2_565
O1 Zn1 N2A 102.5(4) . 2_565
O41A Zn1 N2A 118.8(9) 4_554 2_565
O41B Zn1 N2 117.0(12) 4_554 .
N3 Zn1 N2 96.9(8) 2_565 .
N3A Zn1 N2 9.8(9) . .
O1 Zn1 N2 101.4(4) . .
O41A Zn1 N2 129.9(10) 4_554 .
N2A Zn1 N2 95.3(5) 2_565 .
O41B Zn1 Zn1 142.2(9) 4_554 2_565
N3 Zn1 Zn1 85.0(9) 2_565 2_565
N3A Zn1 Zn1 85.5(6) . 2_565
O1 Zn1 Zn1 38.238(18) . 2_565
O41A Zn1 Zn1 143.2(6) 4_554 2_565
N2A Zn1 Zn1 77.3(5) 2_565 2_565
N2 Zn1 Zn1 75.6(4) . 2_565
O22A Zn2 O21B 144.5(3) 8_667 .
O22A Zn2 N4 98.3(9) 8_667 8_667
O21B Zn2 N4 106.2(9) . 8_667
O22A Zn2 N1 109.6(7) 8_667 .
O21B Zn2 N1 95.0(7) . .
N4 Zn2 N1 92.2(8) 8_667 .
O22A Zn2 N4A 97.7(7) 8_667 .
O21B Zn2 N4A 106.5(7) . .
N4 Zn2 N4A 92.1(8) 8_667 .
N1 Zn2 N4A 12.0(11) . .
O22A Zn2 N1A 102.1(8) 8_667 8_667
O21B Zn2 N1A 100.8(8) . 8_667
N4 Zn2 N1A 5.9(15) 8_667 8_667
N1 Zn2 N1A 95.2(9) . 8_667
N4A Zn2 N1A 96.0(6) . 8_667
O22A Zn2 O22B 101.1(4) 8_667 .
O21B Zn2 O22B 50.0(4) . .
N4 Zn2 O22B 100.0(8) 8_667 .
N1 Zn2 O22B 144.9(8) . .
N4A Zn2 O22B 155.8(7) . .
N1A Zn2 O22B 94.7(7) 8_667 .
O22A Zn2 C21A 24.4(4) 8_667 8_667
O21B Zn2 C21A 124.3(4) . 8_667
N4 Zn2 C21A 122.7(10) 8_667 8_667
N1 Zn2 C21A 107.1(8) . 8_667
N4A Zn2 C21A 97.2(7) . 8_667
N1A Zn2 C21A 126.2(9) 8_667 8_667
O22B Zn2 C21A 93.8(5) . 8_667
O22A Zn2 O21A 50.9(4) 8_667 8_667
O21B Zn2 O21A 100.9(4) . 8_667
N4 Zn2 O21A 149.1(10) 8_667 8_667
N1 Zn2 O21A 99.9(7) . 8_667
N4A Zn2 O21A 94.2(6) . 8_667
N1A Zn2 O21A 152.3(8) 8_667 8_667
O22B Zn2 O21A 86.2(5) . 8_667
C21A Zn2 O21A 26.5(3) 8_667 8_667
O22A Zn2 C21B 124.0(4) 8_667 .
O21B Zn2 C21B 23.9(4) . .
N4 Zn2 C21B 106.0(10) 8_667 .
N1 Zn2 C21B 118.7(8) . .
N4A Zn2 C21B 130.0(7) . .
N1A Zn2 C21B 100.1(8) 8_667 .
O22B Zn2 C21B 26.2(3) . .
C21A Zn2 C21B 109.9(5) 8_667 .
O21A Zn2 C21B 92.9(5) 8_667 .
Zn1 O1 Zn1 112.524(19) 2_565 8_666
Zn1 O1 Zn1 112.524(19) 2_565 7_566
Zn1 O1 Zn1 103.52(4) 8_666 7_566
Zn1 O1 Zn1 103.52(4) 2_565 .
Zn1 O1 Zn1 112.524(19) 8_666 .
Zn1 O1 Zn1 112.524(19) 7_566 .
N1 C1 N5 118.4(17) . .
N1 C1 C4 117.4(18) . .
N5 C1 C4 124.2(17) . .
C1 N1 C2 121(2) . .
C1 N1 Zn2 123.6(17) . .
C2 N1 Zn2 113.9(18) . .
N2 C2 N1 123(2) . .
N2 C2 H2A 118.5 . .
N1 C2 H2A 118.5 . .
C2 N2 C3 115(2) . .
C2 N2 Zn1 118.1(17) . .
C3 N2 Zn1 125.6(14) . .
C4 C3 N3 115.0(17) . .
C4 C3 N2 125.9(18) . .
N3 C3 N2 119(2) . .
C4 C3 C5 73.1(13) . .
N3 C3 C5 42.0(15) . .
N2 C3 C5 161(2) . .
C3 C4 N4 123.0(19) . .
C3 C4 C1 117.7(14) . .
N4 C4 C1 118.6(19) . .
C3 C4 C5 70.0(14) . .
N4 C4 C5 53(2) . .
C1 C4 C5 171.0(15) . .
N3 C5 N4 119(2) . .
N3 C5 C3 42.9(13) . .
N4 C5 C3 76.0(15) . .
N3 C5 C4 79.8(16) . .
N4 C5 C4 39.1(11) . .
C3 C5 C4 36.9(10) . .
N3 C5 H5A 120.5 . .
N4 C5 H5A 120.5 . .
C3 C5 H5A 163.5 . .
C4 C5 H5A 159.5 . .
C5 N3 C3 95.1(19) . .
C5 N3 Zn1 129.7(18) . 2_565
C3 N3 Zn1 133(2) . 2_565
C4 N4 C5 88(2) . .
C4 N4 Zn2 161(2) . 7_567
C5 N4 Zn2 110.0(19) . 7_567
C4A C1A N5A 128.9(18) . .
C4A C1A N1A 106.7(17) . .
N5A C1A N1A 124.4(14) . .
C2A N1A C1A 126(2) . .
C2A N1A Zn2 124(2) . 7_567
C1A N1A Zn2 108.6(16) . 7_567
C2A N2A C3A 116.2(18) . .
C2A N2A Zn1 121.1(15) . 2_565
C3A N2A Zn1 121.6(13) . 2_565
N1A C2A N2A 126(3) . .
N1A C2A H2AA 116.9 . .
N2A C2A H2AA 116.9 . .
N2A C3A C4A 122.6(15) . .
N2A C3A N3A 128.7(16) . .
C4A C3A N3A 108.7(13) . .
C1A C4A C3A 122.2(16) . .
C1A C4A N4A 129.8(17) . .
C3A C4A N4A 107.9(12) . .
N4A C5A N3A 117(2) . .
N4A C5A H5AA 121.3 . .
N3A C5A H5AA 121.3 . .
C5A N3A C3A 103.7(15) . .
C5A N3A Zn1 128.9(14) . .
C3A N3A Zn1 126.1(14) . .
C5A N4A C4A 102.3(18) . .
C5A N4A Zn2 118.4(14) . .
C4A N4A Zn2 137.8(15) . .
C21B O21B Zn2 108.5(10) . .
C21B O22B Zn2 79.2(10) . .
O21B C21B O22B 121.9(16) . .
O21B C21B C22B 117.7(15) . .
O22B C21B C22B 120.3(16) . .
O21B C21B Zn2 47.6(7) . .
O22B C21B Zn2 74.6(10) . .
C22B C21B Zn2 162.9(13) . .
C23B C22B C27B 120.0 . .
C23B C22B C21B 118.7(15) . .
C27B C22B C21B 121.2(15) . .
C22B C23B C24B 120.0 . .
C22B C23B H23A 120.0 . .
C24B C23B H23A 120.0 . .
C25B C24B C23B 120.0 . .
C25B C24B H24A 120.0 . .
C23B C24B H24A 120.0 . .
C24B C25B C26B 120.0 . .
C24B C25B C32B 97(2) . .
C26B C25B C32B 142(2) . .
C27B C26B C25B 120.0 . .
C27B C26B H26A 120.0 . .
C25B C26B H26A 120.0 . .
C26B C27B C22B 120.0 . .
C26B C27B H27A 120.0 . .
C22B C27B H27A 120.0 . .
C40B O41B Zn1 115(2) . 3_556
O42B C40B O41B 118.0(14) . .
O42B C40B C41B 116.0(11) . .
O41B C40B C41B 120.4(18) . .
C46B C41B C42B 105.7(19) . .
C46B C41B C40B 128.4(17) . .
C42B C41B C40B 125.8(16) . .
C43B C42B C41B 124.0(19) . .
C43B C42B H42A 118.0 . .
C41B C42B H42A 118.0 . .
C44B C43B C42B 124(2) . .
C44B C43B H43A 117.9 . .
C42B C43B H43A 117.9 . .
C43B C44B C45B 117(2) . .
C43B C44B C31B 123(2) . .
C45B C44B C31B 120(2) . .
C44B C45B C46B 114(2) . .
C44B C45B H45A 123.0 . .
C46B C45B H45A 123.0 . .
C41B C46B C45B 132(2) . .
C41B C46B H46A 114.1 . .
C45B C46B H46A 114.1 . .
C32B C31B C44B 124(4) . .
C32B C31B H31A 118.0 . .
C44B C31B H31A 118.0 . .
C31B C32B C25B 147(4) . .
C31B C32B H32A 106.5 . .
C25B C32B H32A 106.5 . .
C21A O21A Zn2 75.9(10) . 7_567
C21A O22A Zn2 106.4(10) . 7_567
O22A C21A O21A 126.8(16) . .
O22A C21A C22A 117.0(15) . .
O21A C21A C22A 115.8(16) . .
O22A C21A Zn2 49.2(7) . 7_567
O21A C21A Zn2 77.7(10) . 7_567
C22A C21A Zn2 163.8(13) . 7_567
C23A C22A C27A 120.0 . .
C23A C22A C21A 122.0(14) . .
C27A C22A C21A 117.8(14) . .
C24A C23A C22A 120.0 . .
C24A C23A H23B 120.0 . .
C22A C23A H23B 120.0 . .
C23A C24A C25A 120.0 . .
C23A C24A H24B 120.0 . .
C25A C24A H24B 120.0 . .
C26A C25A C24A 120.0 . .
C26A C25A C31A 97(2) . .
C24A C25A C31A 143(2) . .
C27A C26A C25A 120.0 . .
C27A C26A H26B 120.0 . .
C25A C26A H26B 120.0 . .
C26A C27A C22A 120.0 . .
C26A C27A H27B 120.0 . .
C22A C27A H27B 120.0 . .
C46A C41A C42A 115(2) . .
C43A C42A C41A 119(2) . .
C43A C42A H42B 120.4 . .
C41A C42A H42B 120.4 . .
C42A C43A C44A 129(2) . .
C42A C43A H43B 115.5 . .
C44A C43A H43B 115.5 . .
C45A C44A C43A 108(2) . .
C45A C44A C32A 119(2) . .
C43A C44A C32A 133(3) . .
C44A C45A C46A 127(3) . .
C44A C45A H45B 116.5 . .
C46A C45A H45B 116.5 . .
C41A C46A C45A 119(3) . .
C41A C46A H46B 120.3 . .
C45A C46A H46B 120.3 . .
C32A C31A C25A 146(4) . .
C32A C31A H31B 106.9 . .
C25A C31A H31B 106.9 . .
C31A C32A C44A 114(3) . .
C31A C32A H32B 122.8 . .
C44A C32A H32B 122.8 . .

loop_
_geom_bond_atom_site_label_1
_geom_bond_atom_site_label_2
_geom_bond_distance
_geom_bond_site_symmetry_2
Zn1 O41B 1.81(3) 4_554
Zn1 N3 1.84(2) 2_565
Zn1 N3A 1.883(15) .
Zn1 O1 1.9479(6) .
Zn1 O41A 2.08(2) 4_554
Zn1 N2A 2.215(16) 2_565
Zn1 N2 2.245(18) .
Zn1 Zn1 3.0599(13) 2_565
Zn2 O22A 1.937(7) 8_667
Zn2 O21B 1.940(7) .
Zn2 N4 2.01(2) 8_667
Zn2 N1 2.09(2) .
Zn2 N4A 2.124(15) .
Zn2 N1A 2.18(2) 8_667
Zn2 O22B 2.446(12) .
Zn2 C21A 2.455(13) 8_667
Zn2 O21A 2.473(12) 8_667
Zn2 C21B 2.492(13) .
O1 Zn1 1.9479(6) 2_565
O1 Zn1 1.9479(6) 8_666
O1 Zn1 1.9479(6) 7_566
C1 N1 1.33(3) .
C1 N5 1.37(4) .
C1 C4 1.44(2) .
N1 C2 1.36(5) .
C2 N2 1.32(4) .
C2 H2A 0.9300 .
N2 C3 1.38(2) .
C3 C4 1.28(3) .
C3 N3 1.36(3) .
C3 C5 1.99(4) .
C4 N4 1.28(3) .
C4 C5 2.03(3) .
C5 N3 1.34(4) .
C5 N4 1.63(5) .
C5 H5A 0.9300 .
N3 Zn1 1.84(2) 2_565
N4 Zn2 2.01(2) 7_567
C1A C4A 1.33(2) .
C1A N5A 1.38(3) .
C1A N1A 1.63(3) .
N1A C2A 1.04(4) .
N1A Zn2 2.18(2) 7_567
N2A C2A 1.33(4) .
N2A C3A 1.34(2) .
N2A Zn1 2.215(16) 2_565
C2A H2AA 0.9300 .
C3A C4A 1.36(2) .
C3A N3A 1.369(19) .
C4A N4A 1.43(2) .
C5A N4A 1.29(4) .
C5A N3A 1.33(3) .
C5A H5AA 0.9300 .
O21B C21B 1.065(13) .
O22B C21B 1.118(12) .
C21B C22B 1.608(15) .
C22B C23B 1.3900 .
C22B C27B 1.3900 .
C23B C24B 1.3900 .
C23B H23A 0.9300 .
C24B C25B 1.3900 .
C24B H24A 0.9300 .
C25B C26B 1.3900 .
C25B C32B 1.56(2) .
C26B C27B 1.3900 .
C26B H26A 0.9300 .
C27B H27A 0.9300 .
O41B C40B 1.29(3) .
O41B Zn1 1.81(3) 3_556
O42B C40B 1.275(10) .
C40B C41B 1.45(2) .
C41B C46B 1.309(16) .
C41B C42B 1.337(16) .
C42B C43B 1.314(15) .
C42B H42A 0.9300 .
C43B C44B 1.293(16) .
C43B H43A 0.9300 .
C44B C45B 1.295(16) .
C44B C31B 1.54(2) .
C45B C46B 1.351(15) .
C45B H45A 0.9300 .
C46B H46A 0.9300 .
C31B C32B 1.26(3) .
C31B H31A 0.9300 .
C32B H32A 0.9300 .
O21A C21A 1.128(12) .
O21A Zn2 2.473(12) 7_567
O22A C21A 1.059(13) .
O22A Zn2 1.937(7) 7_567
C21A C22A 1.624(15) .
C21A Zn2 2.455(13) 7_567
C22A C23A 1.3900 .
C22A C27A 1.3900 .
C23A C24A 1.3900 .
C23A H23B 0.9300 .
C24A C25A 1.3900 .
C24A H24B 0.9300 .
C25A C26A 1.3900 .
C25A C31A 1.56(2) .
C26A C27A 1.3900 .
C26A H26B 0.9300 .
C27A H27B 0.9300 .
O41A Zn1 2.08(2) 3_556
C41A C46A 1.261(17) .
C41A C42A 1.278(17) .
C42A C43A 1.259(17) .
C42A H42B 0.9300 .
C43A C44A 1.266(17) .
C43A H43B 0.9300 .
C44A C45A 1.258(18) .
C44A C32A 1.55(2) .
C45A C46A 1.298(17) .
C45A H45B 0.9300 .
C46A H46B 0.9300 .
C31A C32A 1.24(3) .
C31A H31B 0.9300 .
C32A H32B 0.9300 .

loop_
_platon_squeeze_void_nr
_platon_squeeze_void_average_x
_platon_squeeze_void_average_y
_platon_squeeze_void_average_z
_platon_squeeze_void_volume
_platon_squeeze_void_count_electrons
_platon_squeeze_void_content
1 0.250 0.250 0.877 2138 295 ' '
2 -0.250 0.750 0.864 2138 295 ' '
3 0.070 0.579 0.951 8 1 ' '
4 0.079 0.930 0.049 8 0 ' '
5 0.250 0.750 0.000 18 2 ' '
6 0.421 0.570 0.049 8 1 ' '
7 0.430 0.921 0.951 8 1 ' '
8 0.570 0.079 0.049 8 1 ' '
9 0.579 0.430 0.951 8 0 ' '
10 0.750 0.250 1.000 18 2 ' '
11 0.921 0.070 0.951 8 1 ' '
12 0.930 0.421 0.049 8 0 ' '
